data_4027368
loop_
_publ_author_name
'A. Stephen K. Hashmi'
'Maria Camila Blanco Jaimes'
'Andreas M. Schuster'
'Frank Rominger'

_publ_section_title
;
 From Propargylic Amides to Functionalized Oxazoles: Domino Gold
 Catalysis/Oxidation by Dioxygen
;
_journal_name_full 'Journal of Organic Chemistry'
_journal_page_first 6394
_journal_page_last 6408
_journal_paper_doi 10.1021/jo301288w
_journal_volume 77
_journal_year 2012
_chemical_formula_sum 'C13 H15 N O5'
_chemical_formula_weight 265.26
_chemical_name_common 'in manuscript 8e'
_chemical_name_systematic
; 
 ? 
;
_space_group_IT_number 14
_symmetry_cell_setting monoclinic
_symmetry_space_group_name_Hall '-P 2ybc'
_symmetry_space_group_name_H-M 'P 1 21/c 1'
_atom_sites_solution_hydrogens geom
_atom_sites_solution_primary direct
_atom_sites_solution_secondary difmap
_audit_creation_method SHELXL-97
_cell_angle_alpha 90.00
_cell_angle_beta 93.381(1)
_cell_angle_gamma 90.00
_cell_formula_units_Z 4
_cell_length_a 16.2661(3)
_cell_length_b 10.6115(1)
_cell_length_c 7.2249(1)
_cell_measurement_reflns_used 6768
_cell_measurement_temperature 200(2)
_cell_volume 1244.90(3)
_computing_cell_refinement 'Bruker SAINT'
_computing_data_collection 'Bruker SMART'
_computing_data_reduction 'Bruker SAINT'
_computing_molecular_graphics 'Bruker SHELXTL'
_computing_publication_material 'Bruker SHELXTL'
_computing_structure_refinement 'SHELXL-97 (Sheldrick, 2008)'
_computing_structure_solution 'SHELXS-97 (Sheldrick, 2008)'
_diffrn_ambient_temperature 200(2)
_diffrn_measured_fraction_theta_full 0.998
_diffrn_measured_fraction_theta_max 0.998
_diffrn_measurement_device_type 'Bruker SMART CCD'
_diffrn_measurement_method '\w scans'
_diffrn_radiation_monochromator graphite
_diffrn_radiation_source 'fine-focus sealed tube'
_diffrn_radiation_type MoK\a
_diffrn_radiation_wavelength 0.71073
_diffrn_reflns_av_R_equivalents 0.0613
_diffrn_reflns_av_sigmaI/netI 0.0451
_diffrn_reflns_limit_h_max 21
_diffrn_reflns_limit_h_min -21
_diffrn_reflns_limit_k_max 13
_diffrn_reflns_limit_k_min -13
_diffrn_reflns_limit_l_max 9
_diffrn_reflns_limit_l_min -9
_diffrn_reflns_number 12201
_diffrn_reflns_theta_full 27.49
_diffrn_reflns_theta_max 27.49
_diffrn_reflns_theta_min 2.29
_exptl_absorpt_coefficient_mu 0.110
_exptl_absorpt_correction_T_max 0.9935
_exptl_absorpt_correction_T_min 0.9493
_exptl_absorpt_correction_type multi-scan
_exptl_absorpt_process_details
;
Sheldrick, G. M. (2008). <i>SADABS</i>. University of G\"ottingen, Germany.
;
_exptl_crystal_colour colorless
_exptl_crystal_density_diffrn 1.415
_exptl_crystal_description platte
_exptl_crystal_F_000 560
_exptl_crystal_size_max 0.48
_exptl_crystal_size_mid 0.24
_exptl_crystal_size_min 0.06
_refine_diff_density_max 0.334
_refine_diff_density_min -0.174
_refine_diff_density_rms 0.051
_refine_ls_extinction_coef 0.016(3)
_refine_ls_extinction_expression Fc^*^=kFc[1+0.001xFc^2^\l^3^/sin(2\q)]^-1/4^
_refine_ls_extinction_method SHELXL
_refine_ls_goodness_of_fit_ref 1.041
_refine_ls_hydrogen_treatment mixed
_refine_ls_matrix_type full
_refine_ls_number_parameters 180
_refine_ls_number_reflns 2856
_refine_ls_number_restraints 0
_refine_ls_restrained_S_all 1.041
_refine_ls_R_factor_all 0.0545
_refine_ls_R_factor_gt 0.0429
_refine_ls_shift/su_max 0.001
_refine_ls_shift/su_mean 0.000
_refine_ls_structure_factor_coef Fsqd
_refine_ls_weighting_details 'calc w=1/[\s^2^(Fo^2^)+(0.0577P)^2^+0.3701P] where P=(Fo^2^+2Fc^2^)/3'
_refine_ls_weighting_scheme calc
_refine_ls_wR_factor_gt 0.1096
_refine_ls_wR_factor_ref 0.1185
_reflns_number_gt 2350
_reflns_number_total 2856
_reflns_threshold_expression >2sigma(I)
_cod_data_source_file jo301288w_si_004.cif
_cod_data_source_block cab4
_cod_database_code 4027368

loop_
_symmetry_equiv_pos_as_xyz
'x, y, z'
'-x, y+1/2, -z+1/2'
'-x, -y, -z'
'x, -y-1/2, z-1/2'

loop_
_atom_site_label
_atom_site_type_symbol
_atom_site_fract_x
_atom_site_fract_y
_atom_site_fract_z
_atom_site_U_iso_or_equiv
_atom_site_adp_type
_atom_site_occupancy
_atom_site_symmetry_multiplicity
_atom_site_calc_flag
_atom_site_refinement_flags
C1 C 0.60638(8) 0.73902(12) 0.22655(18) 0.0206(3) Uani 1 1 d .
N2 N 0.57475(7) 0.62809(11) 0.19352(17) 0.0241(3) Uani 1 1 d .
O3 O 0.55349(5) 0.83458(9) 0.18034(13) 0.0222(2) Uani 1 1 d .
C4 C 0.48186(8) 0.77648(13) 0.11046(18) 0.0222(3) Uani 1 1 d .
C5 C 0.49541(8) 0.65169(13) 0.11905(19) 0.0239(3) Uani 1 1 d .
H5 H 0.4566 0.5888 0.0800 0.029 Uiso 1 1 calc R
C6 C 0.41001(9) 0.85637(13) 0.0540(2) 0.0269(3) Uani 1 1 d .
H6A H 0.4296 0.9341 -0.0052 0.032 Uiso 1 1 calc R
H6B H 0.3744 0.8105 -0.0393 0.032 Uiso 1 1 calc R
O7 O 0.36260(6) 0.89006(10) 0.20586(16) 0.0324(3) Uani 1 1 d .
H7 H 0.3846(12) 0.959(2) 0.251(3) 0.048(6) Uiso 1 1 d .
C11 C 0.68919(8) 0.77086(13) 0.30127(18) 0.0209(3) Uani 1 1 d .
C12 C 0.71223(8) 0.89678(13) 0.32621(19) 0.0228(3) Uani 1 1 d .
H12 H 0.6740 0.9625 0.2968 0.027 Uiso 1 1 calc R
C13 C 0.79167(8) 0.92462(12) 0.39455(19) 0.0233(3) Uani 1 1 d .
C14 C 0.84809(8) 0.82831(13) 0.43927(19) 0.0228(3) Uani 1 1 d .
C15 C 0.82406(8) 0.70268(13) 0.41469(18) 0.0228(3) Uani 1 1 d .
C16 C 0.74481(8) 0.67361(13) 0.34503(18) 0.0224(3) Uani 1 1 d .
H16 H 0.7286 0.5882 0.3273 0.027 Uiso 1 1 calc R
O17 O 0.82132(6) 1.04420(10) 0.42232(16) 0.0327(3) Uani 1 1 d .
C17 C 0.76484(11) 1.14515(15) 0.3986(3) 0.0413(4) Uani 1 1 d .
H17A H 0.7423 1.1470 0.2698 0.062 Uiso 1 1 calc R
H17B H 0.7931 1.2248 0.4280 0.062 Uiso 1 1 calc R
H17C H 0.7199 1.1336 0.4816 0.062 Uiso 1 1 calc R
O18 O 0.92437(6) 0.85842(10) 0.51621(14) 0.0305(3) Uani 1 1 d .
C18 C 0.98939(10) 0.8480(2) 0.3929(3) 0.0464(5) Uani 1 1 d .
H18A H 0.9911 0.7619 0.3444 0.070 Uiso 1 1 calc R
H18B H 1.0420 0.8678 0.4597 0.070 Uiso 1 1 calc R
H18C H 0.9797 0.9072 0.2898 0.070 Uiso 1 1 calc R
O19 O 0.88261(6) 0.61579(10) 0.46612(15) 0.0306(3) Uani 1 1 d .
C19 C 0.86305(10) 0.48696(15) 0.4329(2) 0.0367(4) Uani 1 1 d .
H19A H 0.8141 0.4644 0.4986 0.055 Uiso 1 1 calc R
H19B H 0.9095 0.4342 0.4777 0.055 Uiso 1 1 calc R
H19C H 0.8520 0.4734 0.2996 0.055 Uiso 1 1 calc R

loop_
_atom_site_aniso_label
_atom_site_aniso_U_11
_atom_site_aniso_U_22
_atom_site_aniso_U_33
_atom_site_aniso_U_23
_atom_site_aniso_U_13
_atom_site_aniso_U_12
C1 0.0204(6) 0.0203(6) 0.0213(6) 0.0013(5) 0.0025(5) 0.0003(5)
N2 0.0202(6) 0.0209(6) 0.0314(6) -0.0009(5) 0.0016(5) -0.0009(4)
O3 0.0190(5) 0.0191(5) 0.0280(5) 0.0006(4) -0.0023(4) -0.0019(3)
C4 0.0187(6) 0.0233(7) 0.0242(7) -0.0011(5) -0.0012(5) -0.0039(5)
C5 0.0202(6) 0.0218(7) 0.0295(7) -0.0025(5) -0.0004(5) -0.0028(5)
C6 0.0222(7) 0.0235(7) 0.0341(8) 0.0025(6) -0.0044(6) -0.0007(5)
O7 0.0248(5) 0.0230(5) 0.0497(7) -0.0020(5) 0.0054(5) 0.0002(4)
C11 0.0198(6) 0.0228(7) 0.0201(6) 0.0000(5) 0.0016(5) -0.0020(5)
C12 0.0202(6) 0.0216(6) 0.0265(7) 0.0010(5) 0.0005(5) 0.0008(5)
C13 0.0232(7) 0.0210(7) 0.0258(7) -0.0016(5) 0.0011(5) -0.0030(5)
C14 0.0178(6) 0.0278(7) 0.0226(6) -0.0008(5) -0.0018(5) -0.0020(5)
C15 0.0208(6) 0.0244(7) 0.0232(7) 0.0018(5) 0.0008(5) 0.0026(5)
C16 0.0224(7) 0.0208(6) 0.0239(7) 0.0003(5) 0.0016(5) -0.0016(5)
O17 0.0258(5) 0.0217(5) 0.0496(7) -0.0032(5) -0.0072(5) -0.0029(4)
C17 0.0366(9) 0.0224(8) 0.0639(12) -0.0049(7) -0.0056(8) 0.0008(6)
O18 0.0212(5) 0.0350(6) 0.0343(6) -0.0046(4) -0.0067(4) -0.0026(4)
C18 0.0209(8) 0.0651(12) 0.0533(11) -0.0130(9) 0.0019(7) -0.0088(7)
O19 0.0251(5) 0.0246(5) 0.0411(6) 0.0017(4) -0.0058(4) 0.0042(4)
C19 0.0383(9) 0.0243(8) 0.0469(9) 0.0001(7) -0.0024(7) 0.0072(6)

loop_
_atom_type_symbol
_atom_type_description
_atom_type_scat_dispersion_real
_atom_type_scat_dispersion_imag
_atom_type_scat_source
C C 0.0033 0.0016 'International Tables Vol C Tables 4.2.6.8 and 6.1.1.4'
H H 0.0000 0.0000 'International Tables Vol C Tables 4.2.6.8 and 6.1.1.4'
N N 0.0061 0.0033 'International Tables Vol C Tables 4.2.6.8 and 6.1.1.4'
O O 0.0106 0.0060 'International Tables Vol C Tables 4.2.6.8 and 6.1.1.4'

loop_
_geom_angle_atom_site_label_1
_geom_angle_atom_site_label_2
_geom_angle_atom_site_label_3
_geom_angle
N2 C1 O3 113.10(11)
N2 C1 C11 128.54(12)
O3 C1 C11 118.35(11)
C1 N2 C5 104.82(11)
C1 O3 C4 105.30(10)
C5 C4 O3 106.82(11)
C5 C4 C6 134.54(12)
O3 C4 C6 118.56(11)
C4 C5 N2 109.95(12)
C4 C5 H5 125.0
N2 C5 H5 125.0
O7 C6 C4 112.68(12)
O7 C6 H6A 109.1
C4 C6 H6A 109.1
O7 C6 H6B 109.1
C4 C6 H6B 109.1
H6A C6 H6B 107.8
C6 O7 H7 105.8(13)
C16 C11 C12 120.83(12)
C16 C11 C1 118.93(12)
C12 C11 C1 120.23(12)
C13 C12 C11 119.13(13)
C13 C12 H12 120.4
C11 C12 H12 120.4
O17 C13 C12 124.23(12)
O17 C13 C14 115.03(12)
C12 C13 C14 120.74(12)
O18 C14 C15 120.99(12)
O18 C14 C13 119.38(12)
C15 C14 C13 119.53(12)
O19 C15 C16 124.55(13)
O19 C15 C14 115.18(12)
C16 C15 C14 120.26(12)
C15 C16 C11 119.50(13)
C15 C16 H16 120.2
C11 C16 H16 120.2
C13 O17 C17 117.62(11)
O17 C17 H17A 109.5
O17 C17 H17B 109.5
H17A C17 H17B 109.5
O17 C17 H17C 109.5
H17A C17 H17C 109.5
H17B C17 H17C 109.5
C14 O18 C18 114.60(11)
O18 C18 H18A 109.5
O18 C18 H18B 109.5
H18A C18 H18B 109.5
O18 C18 H18C 109.5
H18A C18 H18C 109.5
H18B C18 H18C 109.5
C15 O19 C19 117.35(12)
O19 C19 H19A 109.5
O19 C19 H19B 109.5
H19A C19 H19B 109.5
O19 C19 H19C 109.5
H19A C19 H19C 109.5
H19B C19 H19C 109.5

loop_
_geom_bond_atom_site_label_1
_geom_bond_atom_site_label_2
_geom_bond_distance
C1 N2 1.3011(17)
C1 O3 1.3586(15)
C1 C11 1.4608(18)
N2 C5 1.3913(17)
O3 C4 1.3868(15)
C4 C5 1.3433(19)
C4 C6 1.4815(18)
C5 H5 0.9500
C6 O7 1.4238(18)
C6 H6A 0.9900
C6 H6B 0.9900
O7 H7 0.87(2)
C11 C16 1.3964(19)
C11 C12 1.3965(19)
C12 C13 1.3877(18)
C12 H12 0.9500
C13 O17 1.3680(16)
C13 C14 1.3986(19)
C14 O18 1.3673(16)
C14 C15 1.398(2)
C15 O19 1.3614(16)
C15 C16 1.3905(19)
C16 H16 0.9500
O17 C17 1.4150(19)
C17 H17A 0.9800
C17 H17B 0.9800
C17 H17C 0.9800
O18 C18 1.427(2)
C18 H18A 0.9800
C18 H18B 0.9800
C18 H18C 0.9800
O19 C19 1.4208(19)
C19 H19A 0.9800
C19 H19B 0.9800
C19 H19C 0.9800

loop_
_geom_torsion_atom_site_label_1
_geom_torsion_atom_site_label_2
_geom_torsion_atom_site_label_3
_geom_torsion_atom_site_label_4
_geom_torsion
O3 C1 N2 C5 0.38(15)
C11 C1 N2 C5 -178.44(13)
N2 C1 O3 C4 -0.37(14)
C11 C1 O3 C4 178.58(11)
C1 O3 C4 C5 0.20(14)
C1 O3 C4 C6 177.55(11)
O3 C4 C5 N2 0.02(15)
C6 C4 C5 N2 -176.71(14)
C1 N2 C5 C4 -0.24(16)
C5 C4 C6 O7 93.16(19)
O3 C4 C6 O7 -83.27(15)
N2 C1 C11 C16 0.3(2)
O3 C1 C11 C16 -178.43(11)
N2 C1 C11 C12 179.62(13)
O3 C1 C11 C12 0.85(19)
C16 C11 C12 C13 0.3(2)
C1 C11 C12 C13 -178.95(12)
C11 C12 C13 O17 179.13(13)
C11 C12 C13 C14 -0.4(2)
O17 C13 C14 O18 4.14(19)
C12 C13 C14 O18 -176.29(12)
O17 C13 C14 C15 -179.56(12)
C12 C13 C14 C15 0.0(2)
O18 C14 C15 O19 -2.28(19)
C13 C14 C15 O19 -178.53(12)
O18 C14 C15 C16 176.70(12)
C13 C14 C15 C16 0.5(2)
O19 C15 C16 C11 178.35(12)
C14 C15 C16 C11 -0.5(2)
C12 C11 C16 C15 0.14(19)
C1 C11 C16 C15 179.42(12)
C12 C13 O17 C17 7.1(2)
C14 C13 O17 C17 -173.39(14)
C15 C14 O18 C18 78.49(17)
C13 C14 O18 C18 -105.26(16)
C16 C15 O19 C19 5.0(2)
C14 C15 O19 C19 -176.09(12)

loop_
_cod_related_entry_id
_cod_related_entry_database
_cod_related_entry_code
1 ChemSpider 30659516
